data_4501928
loop_
_publ_author_name
'Costantino, Ferdinando'
'Ienco, Andrea'
'Gentili, Pier Luigi'
'Presciutti, Federica'

_publ_section_title
;
 Synthesis, X-ray Powder Structure, and Photophysical Properties of Three
 New Ce(III) Sulfate- Diaminotetraphosphonate-Based Coordination Polymers
;
_journal_issue 11
_journal_name_full 'Crystal Growth &amp; Design'
_journal_page_first 4831
_journal_paper_doi 10.1021/cg100720v
_journal_volume 10
_journal_year 2010
_chemical_formula_sum 'C4 H21 Ce N O15 P2 S'
_chemical_formula_weight 557.16
_chemical_name_systematic ' ?'
_space_group_IT_number 14
_symmetry_cell_setting monoclinic
_symmetry_space_group_name_Hall '-P 2ybc'
_symmetry_space_group_name_H-M 'P 1 21/c 1'
_audit_creation_date 2009-11-17T17:11
_audit_creation_method 'from EXP file using GSAS2CIF'
_audit_update_record ' 2009-11-17T17:11  Initial CIF as created by GSAS2CIF'
_cell_angle_alpha 90.0
_cell_angle_beta 102.779(6)
_cell_angle_gamma 90.0
_cell_formula_units_Z 2
_cell_length_a 7.1508(3)
_cell_length_b 13.4960(8)
_cell_length_c 16.633(1)
_cell_volume 1565.44(15)
_computing_structure_refinement GSAS
_diffrn_radiation_polarisn_ratio 0.5
_diffrn_radiation_probe x-ray
_exptl_absorpt_correction_T_max 0.99698
_exptl_absorpt_correction_T_min 0.99698
_exptl_absorpt_process_details
;   GSAS Absorption/surface roughness correction: function number 0
 Debye-Scherrer absorption correction
Term (= MU.r/wave) =     0.11568E-02
Correction is not refined.
;
_pd_block_id 2009-11-17T17:11|CEP4C4_4|fr|xpert_PRO
_pd_calc_method 'Rietveld Refinement'
_pd_instr_location ' ?'
_pd_meas_2theta_range_inc 0.017
_pd_meas_2theta_range_max 99.98441
_pd_meas_2theta_range_min 3.0164
_pd_phase_name 'from C:/dati/CeP4C4/cep4c4.cel'
_pd_proc_2theta_range_inc 0.017
_pd_proc_2theta_range_max 99.98779
_pd_proc_2theta_range_min 3.01978
_pd_proc_info_datetime 2009-11-17T17:11:38
_pd_proc_info_excluded_regions ' ?'
_pd_proc_ls_background_function
;   GSAS Background function number 1 with 16 terms.
 Shifted Chebyshev function of 1st kind
      1:    937.774     2:   -994.883     3:    534.185     4:   -269.953    
      5:    170.381     6:   -131.107     7:    103.648     8:   -58.1418    
      9:    32.3615    10:   -3.61033    11:   -8.27408    12:    17.3908    
     13:   -5.52164    14:   -6.86835    15:    4.65062    16:    5.00775    
;
_pd_proc_ls_peak_cutoff 0.01000
_pd_proc_ls_pref_orient_corr
;   March-Dollase
 AXIS  1 Ratio=   0.91602  h= 1.000  k= 0.000  l= 0.000
 Prefered orientation correction range: Min=   0.87712, Max=   1.29982
;
_pd_proc_ls_profile_function
;
 CW Profile function number 3 with  19 terms
 Pseudovoigt profile coefficients as parameterized in
 P. Thompson, D.E. Cox & J.B. Hastings (1987). J. Appl. Cryst.,20,79-83.
 Asymmetry correction of L.W. Finger, D.E. Cox & A. P. Jephcoat (1994).
 J. Appl. Cryst.,27,892-900.
 Peak tails are ignored  where the intensity is below 0.0100 times the peak
   Aniso. broadening axis   0.0   0.0   1.0
;
_pd_proc_ls_prof_R_factor 0.0481
_pd_proc_ls_prof_wR_expected 0.0326
_pd_proc_ls_prof_wR_factor 0.0633
_pd_spec_mounting ' ?'
_refine_ls_goodness_of_fit_all 2.19
_refine_ls_matrix_type full
_refine_ls_number_parameters 97
_refine_ls_number_restraints 54
_refine_ls_R_Fsqd_factor 0.13006
_refine_ls_shift/su_max 2.31
_refine_ls_shift/su_mean 0.41
_reflns_d_resolution_high 1.006
_reflns_d_resolution_low 10.375
_reflns_limit_h_max 7
_reflns_limit_h_min 0
_reflns_limit_k_max 13
_reflns_limit_k_min 0
_reflns_limit_l_max 16
_reflns_limit_l_min -16
_reflns_number_total 3212
_cod_data_source_file cg100720v_si_002.cif
_cod_data_source_block compound1
_cod_depositor_comments
;
The following automatic conversions were performed:

'_geom_bond_publ_flag' value 'N' changed to 'n' according to
/home/saulius/struct/CIF-dictionaries/cif_core.dic dictionary named
'cif_core.dic' version 2.4.2 from 2011-04-26 (49
times).

'_geom_angle_publ_flag' value 'N' changed to 'n' according
to /home/saulius/struct/CIF-dictionaries/cif_core.dic dictionary
named 'cif_core.dic' version 2.4.2 from 2011-04-26 (58 times).

Automatic conversion script
Id: cif_fix_values 1715 2011-07-08 13:25:40Z adriana 
;
_cod_original_cell_volume 1565.4(1)
_cod_original_formula_sum 'C4 Ce N O15 P2 S H21'
_cod_database_code 4501928

loop_
_symmetry_equiv_pos_site_id
_symmetry_equiv_pos_as_xyz
1 +x,+y,+z
2 -x,+y+1/2,-z+1/2
-1 -x,-y,-z
-2 +x,-y+1/2,+z+1/2

loop_
_atom_site_type_symbol
_atom_site_label
_atom_site_fract_x
_atom_site_fract_y
_atom_site_fract_z
_atom_site_occupancy
_atom_site_thermal_displace_type
_atom_site_U_iso_or_equiv
_atom_site_symmetry_multiplicity
O O1 0.4005(34) 0.2206(24) -0.0864(18) 1.0 Uiso 0.025 4
O O2 0.437(4) 0.2538(26) 0.0676(16) 1.0 Uiso 0.025 4
O O3 0.4382(33) 0.3954(15) -0.0293(21) 1.0 Uiso 0.025 4
O O4 0.8771(26) 0.1232(19) 0.2107(15) 1.0 Uiso 0.025 4
O O5 1.014(5) 0.2926(16) 0.2567(16) 1.0 Uiso 0.025 4
O O6 1.2381(23) 0.1530(21) 0.2342(15) 1.0 Uiso 0.025 4
P P7 0.4816(21) 0.2836(13) -0.0143(11) 1.0 Uiso 0.025 4
P P8 1.0329(22) 0.1952(12) 0.2152(10) 1.0 Uiso 0.025 4
C C9 0.7424(20) 0.2809(10) -0.0009(15) 1.0 Uiso 0.025 4
C C10 1.0146(28) 0.2335(18) 0.1059(10) 1.0 Uiso 0.025 4
N N11 0.8300(24) 0.1875(11) 0.0484(11) 1.0 Uiso 0.025 4
C C12 0.9364(32) 0.1357(8) -0.0128(14) 1.0 Uiso 0.025 4
C C13 1.0410(34) -0.0290(10) 0.0407(7) 1.0 Uiso 0.025 4
S S1 0.5365(26) 0.5855(11) 0.8145(11) 1.0 Uiso 0.025 4
O O1s 0.465(5) 0.5265(22) 0.7449(19) 1.0 Uiso 0.025 4
O O2s 0.7448(28) 0.5945(27) 0.8195(24) 1.0 Uiso 0.025 4
O O3s 0.518(5) 0.5435(30) 0.8887(16) 1.0 Uiso 0.025 4
O O4s 0.459(5) 0.6822(13) 0.8000(22) 1.0 Uiso 0.025 4
Ce Ce1 0.4630(9) 0.6304(5) 0.3293(4) 1.0 Uiso 0.00719 4
O Ow1 0.442(6) 0.619(4) 0.1812(15) 1.0 Uiso 0.025 4
O Ow2 0.718(6) 0.9985(31) 0.1123(28) 1.0 Uiso 0.025 4
O Ow3 0.926(6) 0.3991(26) 0.1474(26) 1.0 Uiso 0.025 4
O Ow4 1.159(5) 0.736(4) 0.1343(20) 1.0 Uiso 0.025 4
O Ow5 0.7256(34) 0.5835(30) 0.4540(23) 1.0 Uiso 0.025 4

loop_
_atom_type_symbol
_atom_type_number_in_cell
_atom_type_scat_dispersion_real
_atom_type_scat_dispersion_imag
_atom_type_scat_Cromer_Mann_a1
_atom_type_scat_Cromer_Mann_a2
_atom_type_scat_Cromer_Mann_a3
_atom_type_scat_Cromer_Mann_a4
_atom_type_scat_Cromer_Mann_b1
_atom_type_scat_Cromer_Mann_b2
_atom_type_scat_Cromer_Mann_b3
_atom_type_scat_Cromer_Mann_b4
_atom_type_scat_Cromer_Mann_c
_atom_type_scat_source
O 60.0 0.000 0.000 3.04850 13.2771 2.28680 5.70110 1.54630 0.32390 0.86700 32.9089 0.25080 International_Tables_Vol_C
P 8.0 0.000 0.000 6.43450 1.90670 4.17910 27.1570 1.78000 0.52600 1.49080 68.1645 1.11490 International_Tables_Vol_C
C 16.0 0.000 0.000 2.31000 20.8439 1.02000 10.2075 1.58860 0.56870 0.86500 51.6512 0.21560 International_Tables_Vol_C
N 4.0 0.000 0.000 12.2126 0.00570 3.13220 9.89330 2.01250 28.9975 1.16630 0.58260 -11.529 International_Tables_Vol_C
S 4.0 0.000 0.000 6.90530 1.46790 5.20340 22.2151 1.43790 0.25360 1.58630 56.1720 0.86690 International_Tables_Vol_C
Ce 4.0 0.000 0.000 21.1671 2.81219 19.7695 0.22684 11.8513 17.6083 3.33049 127.113 1.86264 International_Tables_Vol_C

loop_
_diffrn_radiation_wavelength
_diffrn_radiation_wavelength_wt
_diffrn_radiation_type
_diffrn_radiation_wavelength_id
1.540500 1.000 K\a~1~ 1
1.544300 0.500 K\a~2~ 2

loop_
_geom_angle_atom_site_label_1
_geom_angle_atom_site_label_2
_geom_angle_atom_site_label_3
_geom_angle
_geom_angle_site_symmetry_1
_geom_angle_site_symmetry_3
_geom_angle_publ_flag
P7 O2 Ce1 137.6(15) 1_555 2_645 n
P8 O4 Ce1 134.9(14) 1_555 2_645 n
P8 O6 Ce1 142.3(12) 1_555 2_745 n
O1 P7 O2 116.9(10) 1_555 1_555 n
O1 P7 O3 113.6(10) 1_555 1_555 n
O1 P7 C9 107.0(9) 1_555 1_555 n
O2 P7 O3 109.1(9) 1_555 1_555 n
O2 P7 C9 107.3(9) 1_555 1_555 n
O3 P7 C9 101.6(8) 1_555 1_555 n
O4 P8 O5 117.1(10) 1_555 1_555 n
O4 P8 O6 116.4(10) 1_555 1_555 n
O4 P8 C10 104.2(8) 1_555 1_555 n
O5 P8 O6 114.1(9) 1_555 1_555 n
O5 P8 C10 102.2(8) 1_555 1_555 n
O6 P8 C10 99.2(8) 1_555 1_555 n
P7 C9 N11 111.1(5) 1_555 1_555 n
P8 C10 N11 110.6(5) 1_555 1_555 n
C9 N11 C10 100.8(8) 1_555 1_555 n
C9 N11 C12 102.5(9) 1_555 1_555 n
C10 N11 C12 96.2(8) 1_555 1_555 n
N11 C12 C13 135.8(17) 1_555 -1_755 n
C12 C13 C13 104.7(11) -1_755 -1_755 n
O1s S1 O2s 105.6(10) 1_555 1_555 n
O1s S1 O3s 114.4(11) 1_555 1_555 n
O1s S1 O4s 108.9(10) 1_555 1_555 n
O2s S1 O3s 105.9(10) 1_555 1_555 n
O2s S1 O4s 106.7(10) 1_555 1_555 n
O3s S1 O4s 114.6(11) 1_555 1_555 n
S1 O1s Ce1 142.4(18) 1_555 -1_666 n
S1 O4s Ce1 152.1(19) 1_555 -2_576 n
O2 Ce1 O4 110.9(9) 2_655 2_655 n
O2 Ce1 O6 93.8(7) 2_655 2_755 n
O2 Ce1 O1s 149.8(10) 2_655 -1_666 n
O2 Ce1 O4s 55.9(12) 2_655 -2_575 n
O2 Ce1 Ow1 135.4(16) 2_655 1_555 n
O2 Ce1 Ow2 108.4(14) 2_655 2_645 n
O2 Ce1 Ow5 62.5(14) 2_655 1_555 n
O4 Ce1 O6 140.5(8) 2_655 2_755 n
O4 Ce1 O1s 97.6(9) 2_655 -1_666 n
O4 Ce1 O4s 91.0(9) 2_655 -2_575 n
O4 Ce1 Ow1 83.4(11) 2_655 1_555 n
O4 Ce1 Ow2 59.9(11) 2_655 2_645 n
O4 Ce1 Ow5 137.9(11) 2_655 1_555 n
O6 Ce1 O1s 68.4(11) 2_755 -1_666 n
O6 Ce1 O4s 77.6(11) 2_755 -2_575 n
O6 Ce1 Ow1 58.0(10) 2_755 1_555 n
O6 Ce1 Ow2 141.0(14) 2_755 2_645 n
O6 Ce1 Ow5 80.6(11) 2_755 1_555 n
O1s Ce1 O4s 135.8(15) -1_666 -2_575 n
O1s Ce1 Ow1 55.5(16) -1_666 1_555 n
O1s Ce1 Ow2 77.0(15) -1_666 2_645 n
O1s Ce1 Ow5 89.8(12) -1_666 1_555 n
O4s Ce1 Ow1 82.9(13) -2_575 1_555 n
O4s Ce1 Ow2 141.4(14) -2_575 2_645 n
O4s Ce1 Ow5 111.9(13) -2_575 1_555 n
Ow1 Ce1 Ow2 115.0(15) 1_555 2_645 n
Ow1 Ce1 Ow5 132.4(14) 1_555 1_555 n
Ow2 Ce1 Ow5 81.9(12) 2_645 1_555 n

loop_
_geom_bond_atom_site_label_1
_geom_bond_atom_site_label_2
_geom_bond_distance
_geom_bond_site_symmetry_2
_geom_bond_publ_flag
O1 P7 1.480(10) 1_555 n
O2 P7 1.520(10) 1_555 n
O2 Ce1 2.385(18) 2_645 n
O3 P7 1.549(11) 1_555 n
O4 P8 1.467(10) 1_555 n
O4 Ce1 2.378(18) 2_645 n
O5 P8 1.506(10) 1_555 n
O6 P8 1.540(10) 1_555 n
O6 Ce1 2.603(17) 2_745 n
P7 O1 1.480(10) 1_555 n
P7 O2 1.520(10) 1_555 n
P7 O3 1.549(11) 1_555 n
P7 C9 1.830(11) 1_555 n
P8 O4 1.467(10) 1_555 n
P8 O5 1.506(10) 1_555 n
P8 O6 1.540(10) 1_555 n
P8 C10 1.866(11) 1_555 n
C9 P7 1.830(11) 1_555 n
C9 N11 1.558(11) 1_555 n
C10 P8 1.866(11) 1_555 n
C10 N11 1.576(11) 1_555 n
N11 C9 1.558(11) 1_555 n
N11 C10 1.576(11) 1_555 n
N11 C12 1.564(11) 1_555 n
C12 N11 1.564(11) 1_555 n
C12 C13 1.532(12) -1_755 n
C13 C12 1.532(12) -1_755 n
C13 C13 1.561(12) -1_755 n
S1 O1s 1.405(11) 1_555 n
S1 O2s 1.478(11) 1_555 n
S1 O3s 1.390(10) 1_555 n
S1 O4s 1.418(10) 1_555 n
O1s S1 1.405(11) 1_555 n
O1s Ce1 2.559(17) -1_666 n
O2s S1 1.478(11) 1_555 n
O3s S1 1.390(10) 1_555 n
O4s S1 1.418(10) 1_555 n
O4s Ce1 2.575(15) -2_565 n
Ce1 O2 2.385(18) 2_655 n
Ce1 O4 2.378(18) 2_655 n
Ce1 O6 2.603(17) 2_755 n
Ce1 O1s 2.559(17) -1_666 n
Ce1 O4s 2.575(15) -2_564 n
Ce1 Ow1 2.439(23) 1_555 n
Ce1 Ow2 2.516(22) 2_645 n
Ce1 Ow5 2.550(20) 1_555 n
Ow1 Ce1 2.439(23) 1_555 n
Ow2 Ce1 2.516(22) 2_655 n
Ow5 Ce1 2.550(20) 1_555 n
